data_4023063
loop_
_publ_author_name
'David G. Hilmey'
'Barry D. Davis'
'Judith C. Gallucci'
'Jennifer S. Brodbelt'
'Leo A. Paquette'

_publ_section_title
;
 X-ray Crystallographic and Mass Spectrometric Probing of
 the Conformational and Ionophoric Properties of Stereoisomeric
 Hexatetrahydrofuranylhexane Segments
;
_journal_name_full 'Journal of Organic Chemistry'
_journal_page_first 9088
_journal_page_last 9101
_journal_paper_doi 10.1021/jo7016229
_journal_volume 72
_journal_year 2007
_chemical_compound_source 'synthesis as described'
_chemical_formula_moiety 'C24 H38 O6'
_chemical_formula_sum 'C24 H38 O6'
_chemical_formula_weight 422.54
_chemical_name_common 'Paquette 1432'
_chemical_name_systematic
;
  ?
;
_space_group_IT_number 14
_symmetry_cell_setting monoclinic
_symmetry_Int_Tables_number 14
_symmetry_space_group_name_Hall '-P 2yn'
_symmetry_space_group_name_H-M 'P 1 21/n 1'
_atom_sites_solution_hydrogens geom
_atom_sites_solution_primary direct
_atom_sites_solution_secondary difmap
_audit_conform_dict_location ftp://ftp.iucr.org/pub/cif_core.dic
_audit_conform_dict_name cif_core.dic
_audit_conform_dict_version 2.3
_audit_creation_date 2006-07-15T17:32:27-00:00
_audit_creation_method 'WinGX routine CIF_UPDATE'
_cell_angle_alpha 90
_cell_angle_beta 106.475(6)
_cell_angle_gamma 90
_cell_formula_units_Z 4
_cell_length_a 10.9912(10)
_cell_length_b 13.996(2)
_cell_length_c 14.350(2)
_cell_measurement_reflns_used 5040
_cell_measurement_temperature 150(2)
_cell_measurement_theta_max 27.485
_cell_measurement_theta_min 2.037
_cell_measurement_wavelength 0.71073
_cell_volume 2116.8(5)
_computing_cell_refinement 'HKL Scalepack (Otwinowski & Minor 1997)'
_computing_data_collection 'Collect (Nonius BV, 1997-2000)'
_computing_data_reduction 'HKL Denzo and Scalepack (Otwinowski & Minor 1997)'
_computing_molecular_graphics 'Ortep-3 for Windows (Farrugia, 1997)'
_computing_publication_material 'WinGX publication routines (Farrugia, 1999)'
_computing_structure_refinement 'SHELXL-97 (Sheldrick, 1997)'
_computing_structure_solution 'SHELXS-86 (Sheldrick, 1986)'
_diffrn_ambient_temperature 150(2)
_diffrn_detector 'CCD plate'
_diffrn_detector_area_resol_mean 9
_diffrn_measured_fraction_theta_full 0.998
_diffrn_measured_fraction_theta_max 0.998
_diffrn_measurement_device '95mm CCD camera on \k-goniostat'
_diffrn_measurement_device_type KappaCCD
_diffrn_measurement_method 'phi and omega scans'
_diffrn_orient_matrix_type 'by Nonius Collect from scalepack cell'
_diffrn_orient_matrix_UB_11 0.568342E-1
_diffrn_orient_matrix_UB_12 -0.758778E-1
_diffrn_orient_matrix_UB_13 -0.37529E-2
_diffrn_orient_matrix_UB_21 -0.60637E-2
_diffrn_orient_matrix_UB_22 -0.1021E-2
_diffrn_orient_matrix_UB_23 -0.711854E-1
_diffrn_orient_matrix_UB_31 0.678321E-1
_diffrn_orient_matrix_UB_32 0.253421E-1
_diffrn_orient_matrix_UB_33 -0.61415E-2
_diffrn_radiation_monochromator graphite
_diffrn_radiation_probe x-ray
_diffrn_radiation_type MoK\a
_diffrn_radiation_wavelength 0.71073
_diffrn_reflns_av_R_equivalents 0.049
_diffrn_reflns_limit_h_max 14
_diffrn_reflns_limit_h_min -14
_diffrn_reflns_limit_k_max 18
_diffrn_reflns_limit_k_min -18
_diffrn_reflns_limit_l_max 18
_diffrn_reflns_limit_l_min -18
_diffrn_reflns_number 44226
_diffrn_reflns_theta_full 27.47
_diffrn_reflns_theta_max 27.47
_diffrn_reflns_theta_min 2.75
_diffrn_source 'Enraf Nonius FR590'
_exptl_absorpt_coefficient_mu 0.093
_exptl_absorpt_correction_type none
_exptl_crystal_colour colorless
_exptl_crystal_density_diffrn 1.326
_exptl_crystal_density_method 'not measured'
_exptl_crystal_description 'triangular plate'
_exptl_crystal_F_000 920
_exptl_crystal_size_max 0.38
_exptl_crystal_size_mid 0.35
_exptl_crystal_size_min 0.19
_refine_diff_density_max 0.469
_refine_diff_density_min -0.375
_refine_diff_density_rms 0.051
_refine_ls_extinction_method none
_refine_ls_goodness_of_fit_ref 1.075
_refine_ls_hydrogen_treatment constr
_refine_ls_matrix_type full
_refine_ls_number_parameters 271
_refine_ls_number_reflns 4833
_refine_ls_number_restraints 0
_refine_ls_restrained_S_all 1.075
_refine_ls_R_factor_all 0.075
_refine_ls_R_factor_gt 0.0474
_refine_ls_shift/su_max 0.001
_refine_ls_shift/su_mean 0
_refine_ls_structure_factor_coef Fsqd
_refine_ls_weighting_details 'w=1/[\s^2^(Fo^2^)+(0.0674P)^2^+0.2983P] where P=(Fo^2^+2Fc^2^)/3'
_refine_ls_weighting_scheme calc
_refine_ls_wR_factor_gt 0.1183
_refine_ls_wR_factor_ref 0.1294
_reflns_number_gt 3412
_reflns_number_total 4833
_reflns_threshold_expression >2sigma(I)
_cod_data_source_file jo7016229-File004.cif
_cod_data_source_block Paquette1432
_cod_original_sg_symbol_H-M 'P 21/n'
_cod_database_code 4023063

loop_
_symmetry_equiv_pos_as_xyz
'x, y, z'
'-x+1/2, y+1/2, -z+1/2'
'-x, -y, -z'
'x-1/2, -y-1/2, z-1/2'

loop_
_atom_site_label
_atom_site_type_symbol
_atom_site_fract_x
_atom_site_fract_y
_atom_site_fract_z
_atom_site_U_iso_or_equiv
_atom_site_adp_type
_atom_site_occupancy
_atom_site_symmetry_multiplicity
_atom_site_calc_flag
_atom_site_refinement_flags
C1 C 0.81445(15) 0.40109(12) 0.10831(11) 0.0232(4) Uani 1 1 d .
H1 H 0.8897 0.3641 0.1022 0.028 Uiso 1 1 calc R
C2 C 0.81669(17) 0.50019(12) 0.06324(12) 0.0286(4) Uani 1 1 d .
H2A H 0.863 0.4988 0.0133 0.034 Uiso 1 1 calc R
H2B H 0.7296 0.5242 0.0334 0.034 Uiso 1 1 calc R
C3 C 0.88622(18) 0.56153(13) 0.14999(12) 0.0330(4) Uani 1 1 d .
H3A H 0.9794 0.5554 0.1639 0.04 Uiso 1 1 calc R
H3B H 0.8622 0.6297 0.1393 0.04 Uiso 1 1 calc R
C4 C 0.84020(17) 0.51931(13) 0.22992(12) 0.0309(4) Uani 1 1 d .
H4A H 0.9015 0.5318 0.2941 0.037 Uiso 1 1 calc R
H4B H 0.7569 0.5466 0.2294 0.037 Uiso 1 1 calc R
C5 C 0.69408(14) 0.33895(11) 0.06870(10) 0.0192(3) Uani 1 1 d .
C6 C 0.68058(15) 0.26458(11) 0.14548(11) 0.0212(3) Uani 1 1 d .
H6A H 0.6506 0.2024 0.1145 0.025 Uiso 1 1 calc R
H6B H 0.7626 0.2549 0.1956 0.025 Uiso 1 1 calc R
C7 C 0.58287(16) 0.30822(12) 0.18980(11) 0.0267(4) Uani 1 1 d .
H7A H 0.5331 0.2582 0.2113 0.032 Uiso 1 1 calc R
H7B H 0.6236 0.35 0.2456 0.032 Uiso 1 1 calc R
C8 C 0.50086(15) 0.36518(12) 0.10581(12) 0.0245(4) Uani 1 1 d .
H8A H 0.4367 0.3237 0.0619 0.029 Uiso 1 1 calc R
H8B H 0.4568 0.4174 0.1296 0.029 Uiso 1 1 calc R
C9 C 0.67779(14) 0.29152(11) -0.03421(10) 0.0182(3) Uani 1 1 d .
C10 C 0.64776(14) 0.36714(11) -0.11699(11) 0.0209(3) Uani 1 1 d .
H10A H 0.6843 0.4299 -0.0921 0.025 Uiso 1 1 calc R
H10B H 0.6832 0.3471 -0.1701 0.025 Uiso 1 1 calc R
C11 C 0.50309(15) 0.37303(12) -0.15319(11) 0.0247(4) Uani 1 1 d .
H11A H 0.4705 0.4244 -0.1193 0.03 Uiso 1 1 calc R
H11B H 0.4741 0.385 -0.2241 0.03 Uiso 1 1 calc R
C12 C 0.46029(15) 0.27587(12) -0.12879(11) 0.0248(4) Uani 1 1 d .
H12A H 0.3831 0.2821 -0.1068 0.03 Uiso 1 1 calc R
H12B H 0.4407 0.2339 -0.1867 0.03 Uiso 1 1 calc R
C13 C 0.79225(14) 0.22348(11) -0.03676(10) 0.0192(3) Uani 1 1 d .
C14 C 0.89339(15) 0.27824(12) -0.07232(12) 0.0251(4) Uani 1 1 d .
H14A H 0.8848 0.2634 -0.1413 0.03 Uiso 1 1 calc R
H14B H 0.884 0.3481 -0.0656 0.03 Uiso 1 1 calc R
C15 C 1.02233(16) 0.24417(14) -0.00743(13) 0.0335(4) Uani 1 1 d .
H15A H 1.066 0.204 -0.0448 0.04 Uiso 1 1 calc R
H15B H 1.0773 0.2993 0.0201 0.04 Uiso 1 1 calc R
C16 C 0.99161(15) 0.18627(13) 0.07291(12) 0.0286(4) Uani 1 1 d .
H16A H 1.0117 0.118 0.0671 0.034 Uiso 1 1 calc R
H16B H 1.042 0.2096 0.1374 0.034 Uiso 1 1 calc R
C17 C 0.75314(14) 0.12774(11) -0.09551(11) 0.0205(3) Uani 1 1 d .
C18 C 0.67083(16) 0.14237(13) -0.20176(11) 0.0264(4) Uani 1 1 d .
H18A H 0.5836 0.1182 -0.2105 0.032 Uiso 1 1 calc R
H18B H 0.6663 0.2109 -0.2195 0.032 Uiso 1 1 calc R
C19 C 0.7370(2) 0.08552(19) -0.26360(14) 0.0590(7) Uani 1 1 d .
H19A H 0.6847 0.03 -0.2937 0.071 Uiso 1 1 calc R
H19B H 0.7519 0.1261 -0.3158 0.071 Uiso 1 1 calc R
C20 C 0.8563(2) 0.05386(18) -0.19865(13) 0.0505(6) Uani 1 1 d .
H20A H 0.8598 -0.0168 -0.1987 0.061 Uiso 1 1 calc R
H20B H 0.9272 0.0782 -0.2219 0.061 Uiso 1 1 calc R
C21 C 0.69242(15) 0.05432(11) -0.04149(11) 0.0235(4) Uani 1 1 d .
H21 H 0.6236 0.0867 -0.0204 0.028 Uiso 1 1 calc R
C22 C 0.77776(16) 0.00101(12) 0.04481(11) 0.0270(4) Uani 1 1 d .
H22A H 0.7892 0.0372 0.106 0.032 Uiso 1 1 calc R
H22B H 0.8619 -0.0123 0.0353 0.032 Uiso 1 1 calc R
C23 C 0.70311(16) -0.09093(13) 0.04483(13) 0.0308(4) Uani 1 1 d .
H23A H 0.7591 -0.1434 0.0782 0.037 Uiso 1 1 calc R
H23B H 0.6344 -0.0814 0.0761 0.037 Uiso 1 1 calc R
C24 C 0.65053(17) -0.11044(12) -0.06228(13) 0.0336(4) Uani 1 1 d .
H24A H 0.7093 -0.1517 -0.0852 0.04 Uiso 1 1 calc R
H24B H 0.5675 -0.1432 -0.0756 0.04 Uiso 1 1 calc R
O1 O 0.82953(11) 0.41930(8) 0.21033(8) 0.0303(3) Uani 1 1 d .
O2 O 0.58700(10) 0.40281(8) 0.05678(7) 0.0214(3) Uani 1 1 d .
O3 O 0.56217(9) 0.23627(8) -0.05282(7) 0.0198(3) Uani 1 1 d .
O4 O 0.85850(9) 0.19810(8) 0.06188(7) 0.0217(3) Uani 1 1 d .
O5 O 0.87018(10) 0.08649(8) -0.10438(7) 0.0259(3) Uani 1 1 d .
O6 O 0.63631(12) -0.02044(9) -0.11025(9) 0.0375(3) Uani 1 1 d .

loop_
_atom_site_aniso_label
_atom_site_aniso_U_11
_atom_site_aniso_U_22
_atom_site_aniso_U_33
_atom_site_aniso_U_23
_atom_site_aniso_U_13
_atom_site_aniso_U_12
C1 0.0253(8) 0.0213(9) 0.0216(8) -0.0016(7) 0.0045(6) -0.0029(7)
C2 0.0333(10) 0.0270(10) 0.0254(8) 0.0020(7) 0.0080(7) -0.0081(7)
C3 0.0380(10) 0.0226(10) 0.0349(10) -0.0027(8) 0.0045(8) -0.0083(8)
C4 0.0323(9) 0.0273(10) 0.0296(9) -0.0061(8) 0.0029(7) -0.0016(8)
C5 0.0202(8) 0.0160(8) 0.0201(8) 0.0007(6) 0.0039(6) 0.0015(6)
C6 0.0236(8) 0.0193(9) 0.0189(8) 0.0013(6) 0.0030(6) -0.0018(6)
C7 0.0327(9) 0.0262(10) 0.0224(8) -0.0001(7) 0.0097(7) -0.0028(7)
C8 0.0260(9) 0.0224(9) 0.0273(9) -0.0019(7) 0.0112(7) -0.0003(7)
C9 0.0179(8) 0.0161(8) 0.0192(7) 0.0000(6) 0.0031(6) -0.0024(6)
C10 0.0249(8) 0.0179(9) 0.0185(8) 0.0019(6) 0.0038(6) -0.0006(6)
C11 0.0258(9) 0.0247(9) 0.0216(8) 0.0037(7) 0.0036(7) 0.0039(7)
C12 0.0190(8) 0.0255(9) 0.0250(8) 0.0026(7) -0.0015(7) 0.0019(7)
C13 0.0184(8) 0.0211(9) 0.0161(7) 0.0015(6) 0.0018(6) -0.0002(6)
C14 0.0225(8) 0.0243(9) 0.0283(9) 0.0011(7) 0.0072(7) -0.0008(7)
C15 0.0201(9) 0.0367(11) 0.0421(10) 0.0046(8) 0.0062(7) -0.0014(7)
C16 0.0180(8) 0.0327(10) 0.0300(9) 0.0008(8) -0.0014(7) 0.0004(7)
C17 0.0182(8) 0.0205(9) 0.0225(8) -0.0010(6) 0.0052(6) 0.0043(6)
C18 0.0287(9) 0.0256(10) 0.0219(8) -0.0028(7) 0.0024(7) 0.0030(7)
C19 0.0474(13) 0.0928(19) 0.0312(11) -0.0219(12) 0.0020(9) 0.0259(13)
C20 0.0535(13) 0.0745(17) 0.0240(10) -0.0034(10) 0.0115(9) 0.0280(11)
C21 0.0234(8) 0.0181(9) 0.0284(9) -0.0042(7) 0.0062(7) -0.0006(6)
C22 0.0315(9) 0.0230(10) 0.0251(9) 0.0016(7) 0.0060(7) -0.0030(7)
C23 0.0318(9) 0.0226(10) 0.0399(10) 0.0026(8) 0.0129(8) -0.0008(7)
C24 0.0331(10) 0.0185(10) 0.0453(11) -0.0011(8) 0.0049(8) -0.0016(7)
O1 0.0412(7) 0.0248(7) 0.0209(6) -0.0033(5) 0.0024(5) -0.0100(5)
O2 0.0243(6) 0.0182(6) 0.0229(5) 0.0018(5) 0.0086(5) 0.0030(5)
O3 0.0160(5) 0.0187(6) 0.0213(5) 0.0016(4) 0.0000(4) -0.0011(4)
O4 0.0190(6) 0.0240(6) 0.0188(5) 0.0021(4) 0.0000(4) 0.0028(4)
O5 0.0233(6) 0.0304(7) 0.0241(6) -0.0042(5) 0.0067(5) 0.0072(5)
O6 0.0439(8) 0.0200(7) 0.0367(7) -0.0004(5) -0.0081(6) -0.0075(6)

loop_
_atom_type_symbol
_atom_type_description
_atom_type_scat_dispersion_real
_atom_type_scat_dispersion_imag
_atom_type_scat_source
C C 0.0033 0.0016 'International Tables Vol C Tables 4.2.6.8 and 6.1.1.4'
H H 0 0 'International Tables Vol C Tables 4.2.6.8 and 6.1.1.4'
O O 0.0106 0.006 'International Tables Vol C Tables 4.2.6.8 and 6.1.1.4'

loop_
_geom_angle_atom_site_label_1
_geom_angle_atom_site_label_2
_geom_angle_atom_site_label_3
_geom_angle
O1 C1 C2 104.85(13)
O1 C1 C5 108.08(12)
C2 C1 C5 117.83(13)
O1 C1 H1 108.6
C2 C1 H1 108.6
C5 C1 H1 108.6
C3 C2 C1 103.23(13)
C3 C2 H2A 111.1
C1 C2 H2A 111.1
C3 C2 H2B 111.1
C1 C2 H2B 111.1
H2A C2 H2B 109.1
C4 C3 C2 101.69(13)
C4 C3 H3A 111.4
C2 C3 H3A 111.4
C4 C3 H3B 111.4
C2 C3 H3B 111.4
H3A C3 H3B 109.3
O1 C4 C3 105.23(13)
O1 C4 H4A 110.7
C3 C4 H4A 110.7
O1 C4 H4B 110.7
C3 C4 H4B 110.7
H4A C4 H4B 108.8
O2 C5 C1 106.11(12)
O2 C5 C6 105.04(11)
C1 C5 C6 111.05(12)
O2 C5 C9 105.99(11)
C1 C5 C9 115.88(12)
C6 C5 C9 111.87(12)
C7 C6 C5 104.36(12)
C7 C6 H6A 110.9
C5 C6 H6A 110.9
C7 C6 H6B 110.9
C5 C6 H6B 110.9
H6A C6 H6B 108.9
C8 C7 C6 102.14(12)
C8 C7 H7A 111.3
C6 C7 H7A 111.3
C8 C7 H7B 111.3
C6 C7 H7B 111.3
H7A C7 H7B 109.2
O2 C8 C7 104.96(12)
O2 C8 H8A 110.8
C7 C8 H8A 110.8
O2 C8 H8B 110.8
C7 C8 H8B 110.8
H8A C8 H8B 108.8
O3 C9 C10 103.76(11)
O3 C9 C5 104.92(11)
C10 C9 C5 111.76(12)
O3 C9 C13 109.63(12)
C10 C9 C13 112.88(12)
C5 C9 C13 113.13(11)
C11 C10 C9 105.74(12)
C11 C10 H10A 110.6
C9 C10 H10A 110.6
C11 C10 H10B 110.6
C9 C10 H10B 110.6
H10A C10 H10B 108.7
C12 C11 C10 103.58(13)
C12 C11 H11A 111
C10 C11 H11A 111
C12 C11 H11B 111
C10 C11 H11B 111
H11A C11 H11B 109
O3 C12 C11 107.24(12)
O3 C12 H12A 110.3
C11 C12 H12A 110.3
O3 C12 H12B 110.3
C11 C12 H12B 110.3
H12A C12 H12B 108.5
O4 C13 C14 103.62(11)
O4 C13 C17 107.52(12)
C14 C13 C17 110.87(12)
O4 C13 C9 107.97(11)
C14 C13 C9 110.98(12)
C17 C13 C9 115.13(12)
C15 C14 C13 105.76(13)
C15 C14 H14A 110.6
C13 C14 H14A 110.6
C15 C14 H14B 110.6
C13 C14 H14B 110.6
H14A C14 H14B 108.7
C16 C15 C14 105.05(13)
C16 C15 H15A 110.7
C14 C15 H15A 110.7
C16 C15 H15B 110.7
C14 C15 H15B 110.7
H15A C15 H15B 108.8
O4 C16 C15 107.03(13)
O4 C16 H16A 110.3
C15 C16 H16A 110.3
O4 C16 H16B 110.3
C15 C16 H16B 110.3
H16A C16 H16B 108.6
O5 C17 C21 107.42(12)
O5 C17 C18 104.56(11)
C21 C17 C18 111.47(13)
O5 C17 C13 105.76(12)
C21 C17 C13 112.79(12)
C18 C17 C13 114.10(13)
C19 C18 C17 105.20(13)
C19 C18 H18A 110.7
C17 C18 H18A 110.7
C19 C18 H18B 110.7
C17 C18 H18B 110.7
H18A C18 H18B 108.8
C20 C19 C18 106.29(15)
C20 C19 H19A 110.5
C18 C19 H19A 110.5
C20 C19 H19B 110.5
C18 C19 H19B 110.5
H19A C19 H19B 108.7
O5 C20 C19 110.76(16)
O5 C20 H20A 109.5
C19 C20 H20A 109.5
O5 C20 H20B 109.5
C19 C20 H20B 109.5
H20A C20 H20B 108.1
O6 C21 C22 104.19(13)
O6 C21 C17 107.39(12)
C22 C21 C17 118.67(13)
O6 C21 H21 108.7
C22 C21 H21 108.7
C17 C21 H21 108.7
C21 C22 C23 101.91(13)
C21 C22 H22A 111.4
C23 C22 H22A 111.4
C21 C22 H22B 111.4
C23 C22 H22B 111.4
H22A C22 H22B 109.3
C24 C23 C22 101.74(13)
C24 C23 H23A 111.4
C22 C23 H23A 111.4
C24 C23 H23B 111.4
C22 C23 H23B 111.4
H23A C23 H23B 109.3
O6 C24 C23 106.92(14)
O6 C24 H24A 110.3
C23 C24 H24A 110.3
O6 C24 H24B 110.3
C23 C24 H24B 110.3
H24A C24 H24B 108.6
C4 O1 C1 110.57(12)
C8 O2 C5 110.09(11)
C12 O3 C9 112.92(11)
C16 O4 C13 110.62(11)
C20 O5 C17 111.13(12)
C24 O6 C21 110.03(12)

loop_
_geom_bond_atom_site_label_1
_geom_bond_atom_site_label_2
_geom_bond_distance
C1 O1 1.4484(18)
C1 C2 1.534(2)
C1 C5 1.550(2)
C1 H1 1
C2 C3 1.527(2)
C2 H2A 0.99
C2 H2B 0.99
C3 C4 1.500(2)
C3 H3A 0.99
C3 H3B 0.99
C4 O1 1.426(2)
C4 H4A 0.99
C4 H4B 0.99
C5 O2 1.4488(18)
C5 C6 1.553(2)
C5 C9 1.582(2)
C6 C7 1.523(2)
C6 H6A 0.99
C6 H6B 0.99
C7 C8 1.511(2)
C7 H7A 0.99
C7 H7B 0.99
C8 O2 1.4306(18)
C8 H8A 0.99
C8 H8B 0.99
C9 O3 1.4463(17)
C9 C10 1.555(2)
C9 C13 1.586(2)
C10 C11 1.529(2)
C10 H10A 0.99
C10 H10B 0.99
C11 C12 1.512(2)
C11 H11A 0.99
C11 H11B 0.99
C12 O3 1.4343(18)
C12 H12A 0.99
C12 H12B 0.99
C13 O4 1.4406(17)
C13 C14 1.551(2)
C13 C17 1.577(2)
C14 C15 1.534(2)
C14 H14A 0.99
C14 H14B 0.99
C15 C16 1.523(2)
C15 H15A 0.99
C15 H15B 0.99
C16 O4 1.4358(19)
C16 H16A 0.99
C16 H16B 0.99
C17 O5 1.4482(18)
C17 C21 1.548(2)
C17 C18 1.550(2)
C18 C19 1.522(2)
C18 H18A 0.99
C18 H18B 0.99
C19 C20 1.446(3)
C19 H19A 0.99
C19 H19B 0.99
C20 O5 1.395(2)
C20 H20A 0.99
C20 H20B 0.99
C21 O6 1.4504(19)
C21 C22 1.520(2)
C21 H21 1
C22 C23 1.526(2)
C22 H22A 0.99
C22 H22B 0.99
C23 C24 1.506(3)
C23 H23A 0.99
C23 H23B 0.99
C24 O6 1.423(2)
C24 H24A 0.99
C24 H24B 0.99

loop_
_geom_torsion_atom_site_label_1
_geom_torsion_atom_site_label_2
_geom_torsion_atom_site_label_3
_geom_torsion_atom_site_label_4
_geom_torsion
O1 C1 C2 C3 22.55(16)
C5 C1 C2 C3 142.76(14)
C1 C2 C3 C4 -35.67(17)
C2 C3 C4 O1 36.45(17)
O1 C1 C5 O2 76.12(14)
C2 C1 C5 O2 -42.38(17)
O1 C1 C5 C6 -37.48(17)
C2 C1 C5 C6 -155.99(13)
O1 C1 C5 C9 -166.57(12)
C2 C1 C5 C9 74.93(18)
O2 C5 C6 C7 -13.93(15)
C1 C5 C6 C7 100.35(14)
C9 C5 C6 C7 -128.47(13)
C5 C6 C7 C8 30.50(16)
C6 C7 C8 O2 -36.87(16)
O2 C5 C9 O3 -64.17(13)
C1 C5 C9 O3 178.46(12)
C6 C5 C9 O3 49.78(15)
O2 C5 C9 C10 47.64(15)
C1 C5 C9 C10 -69.74(16)
C6 C5 C9 C10 161.59(12)
O2 C5 C9 C13 176.37(11)
C1 C5 C9 C13 59.00(17)
C6 C5 C9 C13 -69.68(15)
O3 C9 C10 C11 20.90(15)
C5 C9 C10 C11 -91.63(14)
C13 C9 C10 C11 139.51(13)
C9 C10 C11 C12 -26.11(16)
C10 C11 C12 O3 21.90(16)
O3 C9 C13 O4 -97.61(13)
C10 C9 C13 O4 147.26(12)
C5 C9 C13 O4 19.10(16)
O3 C9 C13 C14 149.46(12)
C10 C9 C13 C14 34.33(16)
C5 C9 C13 C14 -93.82(14)
O3 C9 C13 C17 22.50(16)
C10 C9 C13 C17 -92.63(15)
C5 C9 C13 C17 139.22(13)
O4 C13 C14 C15 23.26(16)
C17 C13 C14 C15 -91.81(15)
C9 C13 C14 C15 138.91(13)
C13 C14 C15 C16 -9.79(18)
C14 C15 C16 O4 -7.38(18)
O4 C13 C17 O5 -70.41(13)
C14 C13 C17 O5 42.21(15)
C9 C13 C17 O5 169.23(11)
O4 C13 C17 C21 46.72(15)
C14 C13 C17 C21 159.33(12)
C9 C13 C17 C21 -73.65(16)
O4 C13 C17 C18 175.24(12)
C14 C13 C17 C18 -72.15(16)
C9 C13 C17 C18 54.87(17)
O5 C17 C18 C19 13.25(19)
C21 C17 C18 C19 -102.50(17)
C13 C17 C18 C19 128.31(17)
C17 C18 C19 C20 -7.8(3)
C18 C19 C20 O5 -0.8(3)
O5 C17 C21 O6 -76.02(14)
C18 C17 C21 O6 37.96(17)
C13 C17 C21 O6 167.84(12)
O5 C17 C21 C22 41.62(18)
C18 C17 C21 C22 155.61(14)
C13 C17 C21 C22 -74.51(17)
O6 C21 C22 C23 -34.30(16)
C17 C21 C22 C23 -153.61(14)
C21 C22 C23 C24 38.08(16)
C22 C23 C24 O6 -28.83(17)
C3 C4 O1 C1 -23.38(17)
C2 C1 O1 C4 0.11(16)
C5 C1 O1 C4 -126.37(14)
C7 C8 O2 C5 29.59(15)
C1 C5 O2 C8 -127.23(12)
C6 C5 O2 C8 -9.54(15)
C9 C5 O2 C8 109.03(13)
C11 C12 O3 C9 -9.24(17)
C10 C9 O3 C12 -7.41(15)
C5 C9 O3 C12 110.00(13)
C13 C9 O3 C12 -128.23(13)
C15 C16 O4 C13 23.75(17)
C14 C13 O4 C16 -29.38(16)
C17 C13 O4 C16 88.06(14)
C9 C13 O4 C16 -147.15(12)
C19 C20 O5 C17 10.0(3)
C21 C17 O5 C20 104.08(16)
C18 C17 O5 C20 -14.46(19)
C13 C17 O5 C20 -135.23(16)
C23 C24 O6 C21 7.59(18)
C22 C21 O6 C24 17.15(17)
C17 C21 O6 C24 143.85(13)
